data_4030860
loop_
_publ_author_name
'Abid, S.'
'Rzaigui, M.'
'Bagieu-Beucher, M.'
'Le Fur, Y.'

_publ_section_title
;
 Chemical preparation, thermal behavior and crystal structure of
 cadmium-potassium cyclohexaphosphate octahydrate
;
_journal_name_full 'European Journal of Solid State and Inorganic Chemistry'
_journal_page_first 139
_journal_page_last 150
_journal_volume 34
_journal_year 1997
_chemical_formula_sum 'Cd2 H16 K2 O26 P6'
_chemical_formula_weight 920.97
_space_group_IT_number 2
_symmetry_cell_setting triclinic
_symmetry_Int_Tables_number 2
_symmetry_space_group_name_Hall '-P 1'
_symmetry_space_group_name_H-M 'P -1'
_cell_angle_alpha 97.60(2)
_cell_angle_beta 91.07(2)
_cell_angle_gamma 82.01(2)
_cell_formula_units_Z 2
_cell_length_a 7.403(2)
_cell_length_b 11.403(5)
_cell_length_c 14.113(4)
_cell_volume 1169.4(7)
_diffrn_ambient_temperature 294
_diffrn_radiation_probe x-ray
_diffrn_radiation_type AgK\a
_diffrn_radiation_wavelength 0.5608
_exptl_absorpt_coefficient_mu 1.37
_exptl_crystal_density_diffrn 2.618
_exptl_crystal_F_000 896
_refine_ls_number_parameters 389
_refine_ls_number_reflns 6378
_refine_ls_R_factor_gt 0.023
_refine_ls_wR_factor_gt 0.028
_cod_data_source_file EJSSIC-1997-34-139-150.cif
_cod_data_source_block Cd2K2
_cod_original_formula_sum 'H16 Cd2 K2 O26 P6'
_cod_database_code 4030860

loop_
_symmetry_equiv_pos_site_id
_symmetry_equiv_pos_as_xyz
1 x,y,z
2 -x,-y,-z

loop_
_atom_site_label
_atom_site_type_symbol
_atom_site_thermal_displace_type
_atom_site_fract_x
_atom_site_fract_y
_atom_site_fract_z
_atom_site_occupancy
_atom_site_U_iso_or_equiv
Cd1 Cd Uiso -0.74607(3) -0.24539(2) -0.26065(1) 1.000 0.0175(1)
Cd2 Cd Uiso -0.36730(3) -0.86025(2) -0.26485(1) 1.000 0.0181(1)
P1 P Uiso 0.00557(9) -0.12669(6) 0.10612(5) 1.000 0.0150(1)
P2 P Uiso -0.01436(9) 0.71604(5) -0.07309(5) 1.000 0.0138(1)
P3 P Uiso -0.14309(8) -0.08767(6) -0.17897(5) 1.000 0.0138(1)
P4 P Uiso -0.50890(9) 0.62426(6) 0.38643(5) 1.000 0.0152(1)
P5 P Uiso -0.46460(9) -0.21811(6) 0.56332(5) 1.000 0.0143(1)
P6 P Uiso -0.66043(9) 0.40969(6) 0.32244(5) 1.000 0.0142(1)
OE11 O Uiso 0.1946(3) 0.1058(2) 0.8923(2) 1.000 0.0244(5)
OE12 O Uiso 0.8938(3) 0.1822(2) 0.8163(2) 1.000 0.0233(4)
OL12 O Uiso 0.9237(3) 0.1992(2) -0.00690(10) 1.000 0.0190(4)
OE21 O Uiso 0.1149(3) 0.3666(2) 0.03210(10) 1.000 0.0212(4)
OE22 O Uiso 0.1365(3) 0.6689(2) 0.85910(10) 1.000 0.0187(4)
OL23 O Uiso 0.8363(3) 0.8055(2) 0.87930(10) 1.000 0.0172(4)
OE31 O Uiso 0.3279(3) 0.0410(2) 0.2099(2) 1.000 0.0208(4)
OE32 O Uiso -0.0011(3) 0.8787(2) 0.7477(2) 1.000 0.0251(5)
OL13 O Uiso 0.9202(3) 0.0047(2) 0.90460(10) 1.000 0.0219(4)
OE41 O Uiso 0.6896(3) 0.6013(2) 0.3771(2) 1.000 0.0271(5)
OE42 O Uiso 0.3796(3) 0.6807(2) 0.3119(2) 1.000 0.0257(5)
OL45 O Uiso 0.5654(3) 0.3009(2) 0.51270(10) 1.000 0.0203(4)
OE51 O Uiso 0.3567(3) 0.1424(2) 0.48270(10) 1.000 0.0208(4)
OE52 O Uiso 0.3929(3) 0.8407(2) 0.63250(10) 1.000 0.0196(4)
OL56 O Uiso 0.6779(3) 0.6913(2) 0.61180(10) 1.000 0.0184(4)
OE61 O Uiso 0.5166(3) 0.6327(2) 0.75030(10) 1.000 0.0219(4)
OE62 O Uiso 0.8448(3) 0.5480(2) 0.7086(2) 1.000 0.0237(5)
OL46 O Uiso 0.4110(3) 0.5058(2) 0.40120(10) 1.000 0.0201(4)
OW2 O Uiso 0.4561(3) 0.2300(2) 0.8614(2) 1.000 0.0257(5)
OW3 O Uiso -0.3805(3) 0.1233(2) 0.1398(2) 1.000 0.0250(5)
OW4 O Uiso 0.7841(4) 0.0667(2) 0.5991(2) 1.000 0.0459(8)
OW5 O Uiso 0.8688(3) 0.3762(2) 0.3697(2) 1.000 0.0256(5)
OW7 O Uiso 0.6319(3) 0.9088(2) 0.3373(2) 1.000 0.0272(5)
OW6 O Uiso 0.0225(3) 0.7881(3) 0.4881(2) 1.000 0.0408(6)
OW1 O Uiso 0.1911(4) 0.4175(2) 0.8536(2) 1.000 0.0355(6)
OW8 O Uiso 0.3139(4) 0.5599(2) 0.0846(2) 1.000 0.0456(8)
K1 K Uiso 0.02660(10) 0.31652(7) 0.69410(5) 1.000 0.0308(1)
K2 K Uiso 0.51350(10) 0.32990(7) 0.05024(5) 1.000 0.0337(1)
H1W2 H Uiso 0.381(8) 0.188(5) 0.875(4) 1.000 0.038(13)
H2W2 H Uiso 0.614(8) 0.688(5) 0.150(4) 1.000 0.051(13)
H1W3 H Uiso 0.526(8) 0.099(5) 0.172(4) 1.000 0.038(13)
H2W3 H Uiso 0.328(8) 0.938(5) 0.876(4) 1.000 0.038(13)
H1W4 H Uiso 0.183(8) 0.877(5) 0.428(4) 1.000 0.051(13)
H2W4 H Uiso 0.283(9) -0.001(6) 0.425(5) 1.000 0.06(3)
H1W5 H Uiso 0.190(8) 0.561(5) 0.603(4) 1.000 0.038(13)
H2W5 H Uiso 0.047(8) 0.598(5) 0.651(4) 1.000 0.051(13)
H1W7 H Uiso 0.619(8) -0.003(5) 0.347(4) 1.000 0.051(13)
H2W7 H Uiso 0.380(8) 0.095(5) 0.601(4) 1.000 0.051(13)
H1W6 H Uiso 0.091(8) 0.188(5) 0.479(4) 1.000 0.051(13)
H2W6 H Uiso 0.088(8) 0.747(5) 0.524(4) 1.000 0.038(13)
H1W1 H Uiso 0.189(8) 0.497(5) 0.849(4) 1.000 0.038(13)
H2W1 H Uiso 0.146(8) 0.409(5) 0.921(4) 1.000 0.051(13)
H1W8 H Uiso 0.194(8) 0.530(5) 0.099(4) 1.000 0.05(3)
H2W8 H Uiso 0.244(9) 0.653(6) 0.099(5) 1.000 0.08(3)

loop_
_atom_type_symbol
_atom_type_description
_atom_type_scat_dispersion_real
_atom_type_scat_dispersion_imag
_atom_type_scat_source
Cd Cd -1.4396 0.7832 ' International Tables Vol C Tables 4.2.6.8 and 6.1.1.4'
H H 0.0000 0.0000 ' International Tables Vol C Tables 4.2.6.8 and 6.1.1.4'
K K 0.1399 0.1562 ' International Tables Vol C Tables 4.2.6.8 and 6.1.1.4'
O O 0.0056 0.0036 ' International Tables Vol C Tables 4.2.6.8 and 6.1.1.4'
P P 0.0667 0.0580 ' International Tables Vol C Tables 4.2.6.8 and 6.1.1.4'

loop_
_geom_angle_atom_site_label_1
_geom_angle_atom_site_label_2
_geom_angle_atom_site_label_3
_geom_angle
_geom_angle_site_symmetry_1
_geom_angle_site_symmetry_3
_geom_angle_publ_flag
OE22 Cd1 OE32 86.55(9) 1_444 1_444 yes
OE22 Cd1 OE52 174.14(7) 1_444 1_444 yes
OE22 Cd1 OE61 88.83(8) 1_444 1_444 yes
OE22 Cd1 OW3 86.58(8) 1_444 2_455 yes
OE22 Cd1 OW5 89.03(8) 1_444 2_555 yes
OE32 Cd1 OE52 96.72(9) 1_444 1_444 yes
OE32 Cd1 OE61 173.00(8) 1_444 1_444 yes
OE32 Cd1 OW3 90.70(9) 1_444 2_455 yes
OE32 Cd1 OW5 91.21(9) 1_444 2_555 yes
OE52 Cd1 OE61 87.45(8) 1_444 1_444 yes
OE52 Cd1 OW3 88.51(8) 1_444 2_455 yes
OE52 Cd1 OW5 95.75(8) 1_444 2_555 yes
OE61 Cd1 OW3 83.77(8) 1_444 2_455 yes
OE61 Cd1 OW5 93.98(8) 1_444 2_555 yes
OW3 Cd1 OW5 175.10(9) 2_455 2_555 yes
OE12 Cd2 OW2 91.16(9) 1_444 1_444 yes
OE12 Cd2 OW4 93.21(10) 1_444 1_444 yes
OE12 Cd2 OE31 88.38(9) 1_444 2_545 yes
OE12 Cd2 OE42 86.01(9) 1_444 2_555 yes
OE12 Cd2 OW7 176.19(9) 1_444 2_555 yes
OW2 Cd2 OW4 172.49(9) 1_444 1_444 yes
OE31 Cd2 OW2 93.49(9) 2_545 1_444 yes
OE42 Cd2 OW2 87.14(9) 2_555 1_444 yes
OW2 Cd2 OW7 86.71(9) 1_444 2_555 yes
OE31 Cd2 OW4 92.74(9) 2_545 1_444 yes
OE42 Cd2 OW4 87.08(9) 2_555 1_444 yes
OW4 Cd2 OW7 89.25(10) 1_444 2_555 yes
OE31 Cd2 OE42 174.36(9) 2_545 2_555 yes
OE31 Cd2 OW7 88.60(9) 2_545 2_555 yes
OE42 Cd2 OW7 97.03(9) 2_555 2_555 yes
OE11 P1 OL12 110.31(14) 2_556 2_655 yes
OE11 P1 OE12 119.85(15) 2_556 2_656 yes
OE11 P1 OL13 108.95(13) 2_556 2_656 yes
OE12 P1 OL12 108.43(13) 2_656 2_655 yes
OL12 P1 OL13 98.09(11) 2_655 2_656 yes
OE12 P1 OL13 109.01(12) 2_656 2_656 yes
OE22 P2 OL23 110.38(11) 1_554 1_454 yes
OE21 P2 OL23 106.10(12) 2_565 1_454 yes
OL12 P2 OL23 103.73(11) 2_665 1_454 yes
OE21 P2 OE22 119.77(13) 2_565 1_554 yes
OL12 P2 OE22 103.77(12) 2_665 1_554 yes
OL12 P2 OE21 112.03(10) 2_665 2_565 yes
OL23 P3 OL13 99.52(10) 1_444 1_454 yes
OL23 P3 OE32 111.72(13) 1_444 1_544 yes
OL23 P3 OE31 107.08(13) 1_444 2_555 yes
OE32 P3 OL13 110.52(13) 1_544 1_454 yes
OE31 P3 OL13 108.68(14) 2_555 1_454 yes
OE31 P3 OE32 117.73(15) 2_555 1_544 yes
OE41 P4 OE42 119.87(15) 1_455 1_455 yes
OE41 P4 OL46 110.77(13) 1_455 1_455 yes
OE41 P4 OL45 110.43(14) 1_455 2_566 yes
OE42 P4 OL46 107.57(12) 1_455 1_455 yes
OE42 P4 OL45 107.94(13) 1_455 2_566 yes
OL45 P4 OL46 98.00(11) 2_566 1_455 yes
OE52 P5 OL56 110.54(11) 1_445 1_445 yes
OL45 P5 OE52 105.27(12) 2_556 1_445 yes
OE51 P5 OE52 118.31(13) 2_556 1_445 yes
OL45 P5 OL56 104.07(12) 2_556 1_445 yes
OE51 P5 OL56 106.10(12) 2_556 1_445 yes
OL45 P5 OE51 111.72(10) 2_556 2_556 yes
OL56 P6 OL46 98.51(10) 2_566 1_455 yes
OE61 P6 OL46 109.18(12) 2_566 1_455 yes
OE62 P6 OL46 110.82(14) 2_566 1_455 yes
OL56 P6 OE61 110.22(12) 2_566 2_566 yes
OL56 P6 OE62 106.97(13) 2_566 2_566 yes
OE61 P6 OE62 119.16(14) 2_566 2_566 yes
Cd2 OE12 P1 131.16(14) 1_666 2_656 yes
P1 OL12 P2 133.22(15) 2_655 2_665 yes
Cd1 OE22 P2 130.34(13) 1_666 1_556 yes
P2 OL23 P3 131.17(15) 1_656 1_666 yes
Cd2 OE31 P3 117.88(13) 2_545 2_555 yes
Cd1 OE32 P3 132.79(16) 1_666 1_566 yes
P1 OL13 P3 126.78(11) 2_656 1_656 yes
Cd2 OE42 P4 131.30(14) 2_555 1_655 yes
P4 OL45 P5 133.93(15) 2_566 2_556 yes
Cd1 OE52 P5 126.88(13) 1_666 1_665 yes
P5 OL56 P6 134.08(15) 1_665 2_566 yes
Cd1 OE61 P6 129.33(10) 1_666 2_566 yes
P4 OL46 P6 128.50(11) 1_655 1_655 yes
Cd2 OW2 H1W2 112(4) 1_666 . no
H1W2 OW2 H2W2 108(5) . 2_666 no
Cd2 OW2 H2W2 113(3) 1_666 2_666 no
Cd1 OW3 H1W3 102(3) 2_455 1_455 no
H1W3 OW3 H2W3 98(6) 1_455 2_566 no
Cd1 OW3 H2W3 118(4) 2_455 2_566 no
Cd2 OW4 H2W4 101(4) 1_666 2_656 no
Cd2 OW4 H1W4 111(4) 1_666 2_666 no
H1W4 OW4 H2W4 132(6) 2_666 2_656 no
Cd1 OW5 H1W5 124(4) 2_555 2_666 no
Cd1 OW5 H2W5 113(4) 2_555 2_666 no
H1W5 OW5 H2W5 101(6) 2_666 2_666 no
Cd2 OW7 H1W7 106(3) 2_555 1_565 no
H1W7 OW7 H2W7 93(5) 1_565 2_666 no
Cd2 OW7 H2W7 107(4) 2_555 2_666 no
H1W6 OW6 H2W6 105(5) 2_566 . no
H1W1 OW1 H2W1 109(5) . . no
H1W8 OW8 H2W8 89(5) . . no

loop_
_geom_bond_atom_site_label_1
_geom_bond_atom_site_label_2
_geom_bond_distance
_geom_bond_site_symmetry_2
_geom_bond_publ_flag
Cd1 OE22 2.301(2) 1_444 yes
Cd1 OE32 2.191(2) 1_444 yes
Cd1 OE52 2.242(2) 1_444 yes
Cd1 OE61 2.243(2) 1_444 yes
Cd1 OW3 2.324(3) 2_455 yes
Cd1 OW5 2.266(3) 2_555 yes
Cd2 OE12 2.305(3) 1_444 yes
Cd2 OW2 2.274(3) 1_444 yes
Cd2 OW4 2.244(3) 1_444 yes
Cd2 OE31 2.276(3) 2_545 yes
Cd2 OE42 2.224(3) 2_555 yes
Cd2 OW7 2.295(3) 2_555 yes
P1 OE11 1.468(2) 2_556 yes
P1 OL12 1.5873(19) 2_655 yes
P1 OE12 1.475(3) 2_656 yes
P1 OL13 1.591(2) 2_656 yes
P2 OL23 1.598(2) 1_454 yes
P2 OE22 1.480(2) 1_554 yes
P2 OE21 1.460(2) 2_565 yes
P2 OL12 1.588(2) 2_665 yes
P3 OL23 1.583(2) 1_444 yes
P3 OL13 1.584(2) 1_454 yes
P3 OE32 1.465(3) 1_544 yes
P3 OE31 1.477(2) 2_555 yes
P4 OE41 1.462(2) 1_455 yes
P4 OE42 1.484(3) 1_455 yes
P4 OL46 1.588(2) 1_455 yes
P4 OL45 1.5911(19) 2_566 yes
P5 OE52 1.478(2) 1_445 yes
P5 OL56 1.583(2) 1_445 yes
P5 OL45 1.580(2) 2_556 yes
P5 OE51 1.471(2) 2_556 yes
P6 OL46 1.592(2) 1_455 yes
P6 OL56 1.592(2) 2_566 yes
P6 OE61 1.479(2) 2_566 yes
P6 OE62 1.462(2) 2_566 yes
OW2 H1W2 0.82(6) . no
OW2 H2W2 1.04(6) 2_666 no
OW3 H1W3 0.93(6) 1_455 no
OW3 H2W3 0.76(6) 2_566 no
OW4 H2W4 0.98(7) 2_656 no
OW4 H1W4 0.85(6) 2_666 no
OW5 H1W5 0.84(6) 2_666 no
OW5 H2W5 0.80(6) 2_666 no
OW7 H1W7 0.99(6) 1_565 no
OW7 H2W7 0.88(6) 2_666 no
OW6 H2W6 0.84(6) . no
OW6 H1W6 0.96(6) 2_566 no
OW1 H1W1 0.92(6) . no
OW1 H2W1 1.04(6) . no
OW8 H1W8 1.03(6) . no
OW8 H2W8 1.11(7) . no

loop_
_geom_hbond_atom_site_label_D
_geom_hbond_atom_site_label_H
_geom_hbond_atom_site_label_A
_geom_hbond_distance_DH
_geom_hbond_distance_HA
_geom_hbond_distance_DA
_geom_hbond_angle_DHA
_geom_hbond_site_symmetry_A
_geom_hbond_publ_flag
OW1 H1W1 OE22 0.92(6) 1.93(6) 2.830(3) 167(5) . yes
OW1 H2W1 OE21 1.04(6) 1.73(6) 2.745(3) 166(5) 1_556 yes
OW2 H1W2 OE11 0.82(6) 1.81(6) 2.627(3) 172(6) . yes
OW3_k H1W3 OE31 0.93(6) 1.81(6) 2.722(4) 168(6) . yes
OW3_t H2W3 OE11 0.76(6) 2.01(6) 2.763(3) 169(6) 1_565 yes
OW4_x H1W4 OW6 0.85(6) 1.94(6) 2.751(4) 159(6) . yes
OW4_v H2W4 OE51 0.98(7) 1.88(7) 2.832(4) 166(5) . yes
OW5_x H1W5 OE41 0.84(6) 1.99(6) 2.711(3) 144(5) 2_666 yes
OW5_x H2W5 OE62 0.80(6) 1.91(6) 2.704(4) 175(2) 1_455 yes
OW6_y H1W6 OE51 0.96(6) 1.97(6) 2.831(3) 150(5) . yes
OW6 H2W6 OL45 0.84(6) 2.60(6) 3.078(4) 118(5) 2_666 yes
OW6 H2W6 OW5 0.84(6) 2.18(6) 2.950(4) 153(5) 2_666 yes
OW7_f H1W7 OE52 0.99(6) 1.83(6) 2.812(3) 177(6) 2_666 yes
OW7_x H2W7 OE51 0.88(6) 1.82(6) 2.678(3) 163(6) . yes
OW8 H1W8 OE21 1.03(6) 2.13(6) 2.830(4) 124(4) . yes
OW8 H2W8 OE12 1.11(7) 2.22(7) 3.272(4) 158(5) 2_666 yes
OW8 H2W8 OL12 1.11(7) 2.45(7) 3.350(4) 137(5) 2_665 yes

loop_
_geom_torsion_atom_site_label_1
_geom_torsion_atom_site_label_2
_geom_torsion_atom_site_label_3
_geom_torsion_atom_site_label_4
_geom_torsion
_geom_torsion_site_symmetry_1
_geom_torsion_site_symmetry_3
_geom_torsion_publ_flag
OE41 P4 OL46 P6 -92.1(2) 1_455 1_455 no
OE42 P4 OL46 P6 40.6(2) 1_455 1_455 no
OL45 P4 OL46 P6 152.38(18) 2_566 1_455 no
OL56 P6 OL46 P4 169.05(18) 2_566 1_455 no
OE61 P6 OL46 P4 54.1(2) 2_566 1_455 no
OE62 P6 OL46 P4 -79.1(2) 2_566 1_455 no
